data_4500098
loop_
_publ_author_name
'B\'athori, Nikoletta B.'
'Lemmerer, Andreas'
'Venter, Gerhard A.'
'Bourne, Susan A.'
'Caira, Mino R.'

_publ_section_title
;
 Pharmaceutical Co-crystals with Isonicotinamide---Vitamin B3, Clofibric
 Acid, and Diclofenac---and Two Isonicotinamide Hydrates
;
_journal_issue 1
_journal_name_full 'Crystal Growth &amp; Design'
_journal_page_first 75
_journal_paper_doi 10.1021/cg100670k
_journal_volume 11
_journal_year 2011
_chemical_absolute_configuration unk
_chemical_formula_moiety 'C6 H6 N2 O, H2 O'
_chemical_formula_sum 'C6 H8 N2 O2'
_chemical_formula_weight 140.14
_chemical_name_systematic
;
 (isonicotinamide) hydrate Form II
;
_space_group_IT_number 7
_symmetry_cell_setting monoclinic
_symmetry_space_group_name_Hall 'P -2yc'
_symmetry_space_group_name_H-M 'P 1 c 1'
_atom_sites_solution_hydrogens geom
_atom_sites_solution_primary direct
_atom_sites_solution_secondary difmap
_audit_conform_dict_location ftp://ftp.iucr.org/pub/cif_core.dic
_audit_conform_dict_name cif_core.dic
_audit_conform_dict_version 2.3
_audit_creation_date 2009-09-21T10:21:45-00:00
_audit_creation_method 'WinGX routine CIF_UPDATE'
_cell_angle_alpha 90
_cell_angle_beta 123.792(5)
_cell_angle_gamma 90
_cell_formula_units_Z 16
_cell_length_a 19.0991(17)
_cell_length_b 7.4858(7)
_cell_length_c 22.7304(15)
_cell_measurement_reflns_used 5713
_cell_measurement_temperature 173(2)
_cell_measurement_theta_max 24.45
_cell_measurement_theta_min 3.075
_cell_volume 2700.8(4)
_computing_cell_refinement 'SAINT-Plus (Bruker, 2004)'
_computing_data_collection 'APEX2 (Bruker, 2005)'
_computing_data_reduction 'SAINT-Plus and XPREP (Bruker 2004)'
_computing_molecular_graphics
;
Ortep-3 for Windows (Farrugia, 1997) and DIAMOND (Brandenburg, 1999)
;
_computing_publication_material
;
WinGX publication routines (Farrugia, 1999) and PLATON (Spek, 2002)
;
_computing_structure_refinement 'SHELXL-97 (Sheldrick, 1997)'
_computing_structure_solution 'SHELXS-97 (Sheldrick, 2008)'
_diffrn_ambient_temperature 173(2)
_diffrn_measured_fraction_theta_full 0.992
_diffrn_measured_fraction_theta_max 0.992
_diffrn_measurement_device_type 'Bruker APEX II DUO CCD area detector'
_diffrn_measurement_method '0.5 \w scans'
_diffrn_radiation_monochromator graphite
_diffrn_radiation_type MoK\a
_diffrn_radiation_wavelength 0.71073
_diffrn_reflns_av_R_equivalents 0.0321
_diffrn_reflns_av_unetI/netI 0.0272
_diffrn_reflns_limit_h_max 23
_diffrn_reflns_limit_h_min -23
_diffrn_reflns_limit_k_max 9
_diffrn_reflns_limit_k_min -9
_diffrn_reflns_limit_l_max 27
_diffrn_reflns_limit_l_min -27
_diffrn_reflns_number 22724
_diffrn_reflns_theta_full 25.5
_diffrn_reflns_theta_max 25.5
_diffrn_reflns_theta_min 1.79
_diffrn_standards_number 0
_exptl_absorpt_coefficient_mu 0.106
_exptl_absorpt_correction_T_max 0.96
_exptl_absorpt_correction_T_min 0.94
_exptl_absorpt_correction_type integration
_exptl_absorpt_process_details 'SADABS (Sheldrick, 1996)'
_exptl_crystal_colour colourless
_exptl_crystal_density_diffrn 1.379
_exptl_crystal_density_method 'not measured'
_exptl_crystal_description block
_exptl_crystal_F_000 1184
_exptl_crystal_size_max 0.32
_exptl_crystal_size_mid 0.31
_exptl_crystal_size_min 0.2
_refine_diff_density_max 0.239
_refine_diff_density_min -0.229
_refine_diff_density_rms 0.042
_refine_ls_abs_structure_details 'Flack H D (1983), Acta Cryst. A39, 876-881'
_refine_ls_abs_structure_Flack -10(10)
_refine_ls_extinction_method none
_refine_ls_goodness_of_fit_ref 1.033
_refine_ls_hydrogen_treatment mixed
_refine_ls_matrix_type full
_refine_ls_number_parameters 769
_refine_ls_number_reflns 4979
_refine_ls_number_restraints 2
_refine_ls_restrained_S_all 1.033
_refine_ls_R_factor_all 0.0632
_refine_ls_R_factor_gt 0.035
_refine_ls_shift/su_max 0.003
_refine_ls_shift/su_mean 0.001
_refine_ls_structure_factor_coef Fsqd
_refine_ls_weighting_details 'calc w=1/[\s^2^(Fo^2^)+(0.0692P)^2^+0.1192P] where P=(Fo^2^+2Fc^2^)/3'
_refine_ls_weighting_scheme calc
_refine_ls_wR_factor_gt 0.0916
_refine_ls_wR_factor_ref 0.1108
_reflns_number_gt 3630
_reflns_number_total 4979
_reflns_threshold_expression >2sigma(I)
_cod_data_source_file cg100670k_si_001.cif
_cod_data_source_block 5
_cod_depositor_comments
;
The following automatic conversions were performed:

'_symmetry_cell_setting' value 'Monoclinic' changed to 'monoclinic'
according to /home/saulius/struct/CIF-dictionaries/cif_core.dic
dictionary named 'cif_core.dic' version 2.4.1 from 2010-06-29.

Automatic conversion script
Id: cif_fix_values 1715 2011-07-08 13:25:40Z adriana 
;
_cod_original_sg_symbol_H-M 'P c'
_cod_database_code 4500098

loop_
_symmetry_equiv_pos_as_xyz
'x, y, z'
'x, -y, z+1/2'

loop_
_atom_site_label
_atom_site_type_symbol
_atom_site_fract_x
_atom_site_fract_y
_atom_site_fract_z
_atom_site_U_iso_or_equiv
_atom_site_adp_type
_atom_site_occupancy
_atom_site_symmetry_multiplicity
_atom_site_calc_flag
_atom_site_refinement_flags
C1 C 1.1563(3) 1.4046(7) 0.8689(3) 0.0210(13) Uani 1 1 d .
C2 C 1.1417(3) 1.4730(8) 0.9190(3) 0.0241(13) Uani 1 1 d .
H2 H 1.0865 1.5062 0.9051 0.029 Uiso 1 1 calc R
C3 C 1.2080(3) 1.4906(8) 0.9874(3) 0.0248(13) Uani 1 1 d .
H3 H 1.1976 1.5382 1.0206 0.03 Uiso 1 1 calc R
C4 C 1.3014(4) 1.3790(9) 0.9634(3) 0.0275(14) Uani 1 1 d .
H4 H 1.3573 1.3467 0.9789 0.033 Uiso 1 1 calc R
C5 C 1.2393(4) 1.3568(9) 0.8944(3) 0.0272(13) Uani 1 1 d .
H5 H 1.2522 1.3083 0.8628 0.033 Uiso 1 1 calc R
C6 C 1.0892(3) 1.3824(8) 0.7942(3) 0.0237(13) Uani 1 1 d .
N1 N 1.0102(3) 1.3518(8) 0.7771(3) 0.0279(12) Uani 1 1 d .
N2 N 1.2875(3) 1.4446(8) 1.0109(3) 0.0311(12) Uani 1 1 d .
O1 O 1.1048(2) 1.3906(6) 0.7473(2) 0.0311(10) Uani 1 1 d .
H1A H 1.001(3) 1.340(8) 0.811(3) 0.037 Uiso 1 1 d .
H1S H 0.963(3) 1.333(8) 0.729(3) 0.037 Uiso 1 1 d .
C7 C 0.8298(3) 1.1956(8) 0.5149(3) 0.0203(12) Uani 1 1 d .
C8 C 0.8471(3) 1.1222(8) 0.4676(3) 0.0249(13) Uani 1 1 d .
H8 H 0.9034 1.1111 0.4803 0.03 Uiso 1 1 calc R
C9 C 0.7801(3) 1.0663(8) 0.4021(3) 0.0267(14) Uani 1 1 d .
H9 H 0.7926 1.015 0.3707 0.032 Uiso 1 1 calc R
C10 C 0.6854(3) 1.1567(8) 0.4264(3) 0.0251(13) Uani 1 1 d .
H10 H 0.6286 1.1743 0.4117 0.03 Uiso 1 1 calc R
C11 C 0.7481(4) 1.2102(9) 0.4928(3) 0.0273(13) Uani 1 1 d .
H11 H 0.7342 1.2581 0.5238 0.033 Uiso 1 1 calc R
C12 C 0.9001(3) 1.2637(8) 0.5890(3) 0.0219(12) Uani 1 1 d .
N3 N 0.9758(3) 1.2773(8) 0.6031(3) 0.0285(12) Uani 1 1 d .
N4 N 0.7001(3) 1.0793(7) 0.3799(2) 0.0270(12) Uani 1 1 d .
O2 O 0.8795(2) 1.2998(7) 0.6299(2) 0.0349(11) Uani 1 1 d .
H3S H 1.014(3) 1.331(8) 0.644(3) 0.042 Uiso 1 1 d .
H3A H 0.993(3) 1.228(6) 0.570(2) 0.042 Uiso 1 1 d .
C13 C 0.3294(3) 0.3451(8) 0.2684(3) 0.0208(12) Uani 1 1 d .
C14 C 0.3439(3) 0.2795(8) 0.2195(3) 0.0247(13) Uani 1 1 d .
H14 H 0.3993 0.2492 0.2333 0.03 Uiso 1 1 calc R
C15 C 0.2757(3) 0.2582(9) 0.1493(3) 0.0308(15) Uani 1 1 d .
H15 H 0.2863 0.2102 0.1163 0.037 Uiso 1 1 calc R
C16 C 0.1845(4) 0.3656(9) 0.1742(3) 0.0272(14) Uani 1 1 d .
H16 H 0.1288 0.3989 0.159 0.033 Uiso 1 1 calc R
C17 C 0.2490(4) 0.3880(8) 0.2468(3) 0.0214(12) Uani 1 1 d .
H17 H 0.2367 0.4314 0.2794 0.026 Uiso 1 1 calc R
C18 C 0.3999(3) 0.3675(8) 0.3477(3) 0.0231(12) Uani 1 1 d .
N5 N 0.4748(3) 0.4064(8) 0.3616(3) 0.0306(13) Uani 1 1 d .
N6 N 0.1964(3) 0.3016(8) 0.1260(3) 0.0288(12) Uani 1 1 d .
O3 O 0.3824(2) 0.3503(6) 0.3907(2) 0.0355(11) Uani 1 1 d .
H5A H 0.483(3) 0.423(8) 0.322(3) 0.043 Uiso 1 1 d .
H5S H 0.508(3) 0.427(8) 0.402(3) 0.043 Uiso 1 1 d .
C19 C 0.6547(3) 0.5574(8) 0.6234(3) 0.0197(12) Uani 1 1 d .
C20 C 0.6364(3) 0.6328(8) 0.6687(3) 0.0204(12) Uani 1 1 d .
H20 H 0.5795 0.6472 0.6543 0.024 Uiso 1 1 calc R
C21 C 0.7017(3) 0.6873(8) 0.7355(3) 0.0226(13) Uani 1 1 d .
H21 H 0.6884 0.7387 0.7664 0.027 Uiso 1 1 calc R
C22 C 0.8004(3) 0.6044(8) 0.7138(3) 0.0253(14) Uani 1 1 d .
H22 H 0.8577 0.5977 0.7289 0.03 Uiso 1 1 calc R
C23 C 0.7396(3) 0.5436(8) 0.6454(3) 0.0201(12) Uani 1 1 d .
H23 H 0.7549 0.4953 0.6154 0.024 Uiso 1 1 calc R
C24 C 0.5910(3) 0.4924(8) 0.5516(3) 0.0239(13) Uani 1 1 d .
N7 N 0.5115(3) 0.4608(8) 0.5355(3) 0.0291(12) Uani 1 1 d .
N8 N 0.7842(3) 0.6699(7) 0.7585(2) 0.0250(12) Uani 1 1 d .
O4 O 0.6079(2) 0.4617(7) 0.5071(2) 0.0350(11) Uani 1 1 d .
H7A H 0.506(3) 0.462(6) 0.568(3) 0.042 Uiso 1 1 d .
H7S H 0.468(3) 0.439(7) 0.488(3) 0.042 Uiso 1 1 d .
C25 C 0.8242(3) 0.6929(7) 0.5115(3) 0.0208(12) Uani 1 1 d .
C26 C 0.8429(3) 0.6194(8) 0.4649(3) 0.0231(13) Uani 1 1 d .
H26 H 0.8995 0.6093 0.4783 0.028 Uiso 1 1 calc R
C27 C 0.7771(3) 0.5623(8) 0.3995(3) 0.0243(13) Uani 1 1 d .
H27 H 0.7905 0.5104 0.3688 0.029 Uiso 1 1 calc R
C28 C 0.6803(4) 0.6511(8) 0.4219(3) 0.0266(13) Uani 1 1 d .
H28 H 0.6232 0.6662 0.4068 0.032 Uiso 1 1 calc R
C29 C 0.7419(4) 0.7071(9) 0.4882(3) 0.0273(13) Uani 1 1 d .
H29 H 0.727 0.7566 0.5183 0.033 Uiso 1 1 calc R
C30 C 0.8934(3) 0.7618(8) 0.5861(3) 0.0243(13) Uani 1 1 d .
N9 N 0.9685(3) 0.7864(8) 0.5997(3) 0.0261(12) Uani 1 1 d .
N10 N 0.6965(3) 0.5743(7) 0.3762(2) 0.0254(11) Uani 1 1 d .
O5 O 0.8727(2) 0.7834(7) 0.6278(2) 0.0328(10) Uani 1 1 d .
H9A H 0.987(3) 0.763(7) 0.567(3) 0.039 Uiso 1 1 d .
H9S H 1.005(3) 0.855(6) 0.640(3) 0.039 Uiso 1 1 d .
C31 C 1.1468(3) 0.9067(7) 0.8642(3) 0.0212(12) Uani 1 1 d .
C32 C 1.1326(3) 0.9721(8) 0.9150(3) 0.0233(12) Uani 1 1 d .
H32 H 1.0774 1.0034 0.9016 0.028 Uiso 1 1 calc R
C33 C 1.1996(3) 0.9898(8) 0.9836(3) 0.0220(12) Uani 1 1 d .
H33 H 1.1892 1.0335 1.0174 0.026 Uiso 1 1 calc R
C34 C 1.2925(4) 0.8852(9) 0.9578(3) 0.0281(14) Uani 1 1 d .
H34 H 1.3484 0.8553 0.9728 0.034 Uiso 1 1 calc R
C35 C 1.2302(4) 0.8620(9) 0.8890(3) 0.0295(14) Uani 1 1 d .
H35 H 1.2429 0.8149 0.8572 0.035 Uiso 1 1 calc R
C36 C 1.0797(3) 0.8852(8) 0.7901(3) 0.0260(13) Uani 1 1 d .
N11 N 1.0017(3) 0.8429(8) 0.7742(3) 0.0285(12) Uani 1 1 d .
N12 N 1.2788(3) 0.9491(7) 1.0059(2) 0.0258(11) Uani 1 1 d .
O6 O 1.0934(2) 0.9066(6) 0.7424(2) 0.0319(10) Uani 1 1 d .
H11A H 0.992(3) 0.812(8) 0.806(3) 0.038 Uiso 1 1 d .
H11S H 0.956(3) 0.820(8) 0.727(3) 0.038 Uiso 1 1 d .
C37 C 0.3406(3) 0.8451(8) 0.2737(3) 0.0203(12) Uani 1 1 d .
C38 C 0.3552(3) 0.7809(8) 0.2249(3) 0.0230(13) Uani 1 1 d .
H38 H 0.4107 0.7523 0.2384 0.028 Uiso 1 1 calc R
C39 C 0.2868(3) 0.7584(9) 0.1548(3) 0.0290(14) Uani 1 1 d .
H39 H 0.2971 0.7119 0.1214 0.035 Uiso 1 1 calc R
C40 C 0.1952(3) 0.8630(8) 0.1810(3) 0.0258(14) Uani 1 1 d .
H40 H 0.1395 0.8953 0.1659 0.031 Uiso 1 1 calc R
C41 C 0.2598(3) 0.8856(7) 0.2531(3) 0.0186(12) Uani 1 1 d .
H41 H 0.2479 0.9271 0.2862 0.022 Uiso 1 1 calc R
C42 C 0.4117(3) 0.8691(8) 0.3527(3) 0.0208(12) Uani 1 1 d .
N13 N 0.4855(3) 0.9131(8) 0.3662(3) 0.0300(12) Uani 1 1 d .
N14 N 0.2074(3) 0.7991(7) 0.1325(3) 0.0268(12) Uani 1 1 d .
O7 O 0.3952(2) 0.8471(6) 0.3966(2) 0.0343(10) Uani 1 1 d .
H13A H 0.489(3) 0.935(8) 0.328(3) 0.041 Uiso 1 1 d .
H13S H 0.520(3) 0.934(8) 0.407(3) 0.041 Uiso 1 1 d .
C43 C 0.6632(3) 1.0595(8) 0.6290(3) 0.0198(12) Uani 1 1 d .
C44 C 0.6464(3) 1.1352(8) 0.6748(3) 0.0217(13) Uani 1 1 d .
H44 H 0.5897 1.151 0.6607 0.026 Uiso 1 1 calc R
C45 C 0.7122(3) 1.1886(8) 0.7417(3) 0.0217(13) Uani 1 1 d .
H45 H 0.6998 1.2391 0.7732 0.026 Uiso 1 1 calc R
C46 C 0.8096(3) 1.1034(8) 0.7183(3) 0.0233(13) Uani 1 1 d .
H46 H 0.8668 1.095 0.7328 0.028 Uiso 1 1 calc R
C47 C 0.7477(3) 1.0435(8) 0.6503(3) 0.0184(12) Uani 1 1 d .
H47 H 0.762 0.9943 0.6198 0.022 Uiso 1 1 calc R
C48 C 0.5987(3) 0.9959(7) 0.5575(3) 0.0189(12) Uani 1 1 d .
N15 N 0.5186(3) 0.9744(8) 0.5401(3) 0.0280(12) Uani 1 1 d .
O8 O 0.6164(2) 0.9551(6) 0.5137(2) 0.0326(10) Uani 1 1 d .
N16 N 0.7943(3) 1.1704(7) 0.7634(2) 0.0233(11) Uani 1 1 d .
H15A H 0.509(3) 0.992(6) 0.570(3) 0.028 Uiso 1 1 d .
H15S H 0.475(3) 0.948(6) 0.495(3) 0.028 Uiso 1 1 d .
O1W O 0.0432(2) 0.8262(5) 0.0131(2) 0.0315(8) Uani 1 1 d .
H1W H 0.094 0.79 0.0377 0.047 Uiso 1 1 d R
H2W H 0.0407 0.9384 0.0174 0.047 Uiso 1 1 d R
O2W O 0.0385(2) 0.1947(4) 0.0102(2) 0.0308(8) Uani 1 1 d .
H3W H 0.0882 0.237 0.0347 0.046 Uiso 1 1 d R
H4W H 0.0083 0.2524 -0.0283 0.046 Uiso 1 1 d R
O3W O 0.5371(2) 0.4364(5) 0.2662(2) 0.0284(7) Uani 1 1 d .
H5W H 0.5851 0.4858 0.286 0.043 Uiso 1 1 d R
H6W H 0.542 0.3256 0.2759 0.043 Uiso 1 1 d R
O4W O 0.5320(2) 1.0612(5) 0.2646(2) 0.0334(8) Uani 1 1 d .
H7W H 0.5845 1.0407 0.2861 0.05 Uiso 1 1 d R
H8W H 0.5043 1.0017 0.2263 0.05 Uiso 1 1 d R
O5W O 1.4462(2) 0.9316(5) 1.1265(2) 0.0315(8) Uani 1 1 d .
H9W H 1.3959 0.9642 1.096 0.047 Uiso 1 1 d R
H10W H 1.448 0.8218 1.1368 0.047 Uiso 1 1 d R
O6W O 0.9524(2) 0.6947(5) 0.8748(2) 0.0330(8) Uani 1 1 d .
H11W H 0.9013 0.7249 0.8458 0.049 Uiso 1 1 d R
H12W H 0.9714 0.7372 0.9157 0.049 Uiso 1 1 d R
O7W O 1.4463(2) 1.5605(4) 1.1289(2) 0.0333(8) Uani 1 1 d .
H13W H 1.3966 1.5269 1.0971 0.05 Uiso 1 1 d R
H14W H 1.4597 1.5272 1.1696 0.05 Uiso 1 1 d R
O8W O 0.9488(2) 1.3221(5) 0.8728(2) 0.0311(7) Uani 1 1 d .
H15W H 0.9 1.2803 0.843 0.047 Uiso 1 1 d R
H16W H 0.9464 1.4336 0.8786 0.047 Uiso 1 1 d R

loop_
_atom_site_aniso_label
_atom_site_aniso_U_11
_atom_site_aniso_U_22
_atom_site_aniso_U_33
_atom_site_aniso_U_23
_atom_site_aniso_U_13
_atom_site_aniso_U_12
C1 0.027(3) 0.011(3) 0.032(3) -0.005(2) 0.020(3) -0.004(2)
C2 0.024(3) 0.024(3) 0.032(3) 0.003(3) 0.020(3) 0.002(2)
C3 0.032(3) 0.024(3) 0.023(3) -0.003(2) 0.019(3) -0.002(2)
C4 0.025(3) 0.031(3) 0.026(3) -0.001(2) 0.015(3) 0.002(2)
C5 0.023(3) 0.030(3) 0.030(3) -0.002(2) 0.016(3) 0.000(2)
C6 0.023(3) 0.019(3) 0.038(3) -0.004(2) 0.021(3) -0.005(2)
N1 0.026(3) 0.039(3) 0.025(3) -0.007(2) 0.017(2) -0.008(2)
N2 0.034(3) 0.034(3) 0.026(3) 0.001(2) 0.017(2) -0.003(2)
O1 0.0268(19) 0.045(3) 0.025(2) -0.0080(18) 0.0171(18) -0.0132(16)
C7 0.027(3) 0.017(3) 0.016(3) -0.005(2) 0.012(2) 0.000(2)
C8 0.027(3) 0.026(3) 0.025(3) -0.006(3) 0.016(3) -0.001(2)
C9 0.033(3) 0.024(3) 0.021(3) -0.003(2) 0.013(3) 0.001(2)
C10 0.024(3) 0.021(3) 0.026(3) 0.001(2) 0.011(2) 0.006(2)
C11 0.036(3) 0.025(3) 0.026(3) -0.003(3) 0.020(3) 0.002(3)
C12 0.024(3) 0.021(3) 0.011(2) -0.002(2) 0.004(2) -0.006(2)
N3 0.022(2) 0.039(3) 0.019(3) -0.005(2) 0.008(2) -0.004(2)
N4 0.033(3) 0.028(3) 0.020(3) 0.000(2) 0.015(2) 0.001(2)
O2 0.024(2) 0.062(3) 0.021(2) -0.018(2) 0.0141(17) -0.0044(19)
C13 0.019(3) 0.024(3) 0.012(3) 0.000(2) 0.004(2) -0.008(2)
C14 0.023(3) 0.028(3) 0.020(3) -0.011(2) 0.010(2) -0.009(2)
C15 0.024(3) 0.040(4) 0.027(3) -0.012(3) 0.014(3) -0.013(3)
C16 0.019(3) 0.028(3) 0.028(3) 0.001(3) 0.009(2) -0.006(2)
C17 0.030(3) 0.015(3) 0.024(3) -0.003(2) 0.019(3) -0.002(2)
C18 0.028(3) 0.027(3) 0.007(3) -0.002(2) 0.006(2) -0.002(2)
N5 0.016(2) 0.054(3) 0.014(2) -0.003(2) 0.004(2) -0.005(2)
N6 0.022(2) 0.035(3) 0.023(3) -0.010(2) 0.008(2) -0.009(2)
O3 0.029(2) 0.061(3) 0.017(2) -0.0053(19) 0.0126(18) -0.0071(18)
C19 0.016(2) 0.021(3) 0.021(3) 0.011(2) 0.009(2) 0.002(2)
C20 0.016(2) 0.022(3) 0.020(3) 0.006(2) 0.008(2) 0.001(2)
C21 0.025(3) 0.025(3) 0.021(3) 0.001(2) 0.014(3) 0.001(2)
C22 0.021(3) 0.033(3) 0.023(3) 0.002(2) 0.012(2) -0.008(2)
C23 0.016(2) 0.023(3) 0.021(3) 0.005(2) 0.011(2) -0.002(2)
C24 0.020(3) 0.025(3) 0.034(3) 0.001(2) 0.020(3) 0.005(2)
N7 0.022(2) 0.046(3) 0.022(3) -0.008(2) 0.014(2) -0.009(2)
N8 0.021(2) 0.023(3) 0.026(3) -0.001(2) 0.009(2) -0.0060(19)
O4 0.029(2) 0.057(3) 0.022(2) -0.004(2) 0.0160(18) -0.0082(19)
C25 0.033(3) 0.013(3) 0.016(3) -0.005(2) 0.014(2) -0.001(2)
C26 0.028(3) 0.024(3) 0.021(3) -0.001(2) 0.016(3) 0.002(2)
C27 0.034(3) 0.021(3) 0.018(3) -0.002(2) 0.015(3) -0.002(2)
C28 0.027(3) 0.024(3) 0.029(3) 0.005(2) 0.016(3) 0.010(2)
C29 0.035(3) 0.028(3) 0.021(3) -0.005(2) 0.016(3) 0.002(3)
C30 0.030(3) 0.025(3) 0.010(3) -0.002(2) 0.006(2) -0.001(2)
N9 0.021(2) 0.039(3) 0.015(2) -0.007(2) 0.008(2) -0.003(2)
N10 0.033(3) 0.026(3) 0.016(2) 0.000(2) 0.013(2) -0.002(2)
O5 0.0247(19) 0.056(3) 0.019(2) -0.0147(19) 0.0135(17) -0.0049(18)
C31 0.030(3) 0.008(3) 0.029(3) -0.002(2) 0.019(3) -0.002(2)
C32 0.022(2) 0.024(3) 0.027(3) 0.004(2) 0.016(2) 0.003(2)
C33 0.027(3) 0.023(3) 0.019(3) -0.003(2) 0.014(2) -0.004(2)
C34 0.028(3) 0.034(3) 0.024(3) -0.001(2) 0.016(3) -0.001(2)
C35 0.026(3) 0.037(4) 0.030(3) -0.001(3) 0.018(3) -0.005(2)
C36 0.029(3) 0.020(3) 0.038(3) -0.002(2) 0.024(3) 0.001(2)
N11 0.027(3) 0.039(3) 0.025(3) -0.007(2) 0.018(2) -0.004(2)
N12 0.023(2) 0.032(3) 0.018(2) 0.002(2) 0.0087(19) -0.002(2)
O6 0.035(2) 0.041(3) 0.023(2) -0.0018(17) 0.0178(18) -0.0105(17)
C37 0.017(2) 0.027(3) 0.012(3) 0.003(2) 0.006(2) -0.003(2)
C38 0.018(2) 0.027(3) 0.021(3) -0.006(2) 0.009(2) -0.005(2)
C39 0.023(3) 0.037(4) 0.026(3) -0.004(3) 0.013(3) -0.002(2)
C40 0.017(3) 0.027(3) 0.032(3) 0.007(2) 0.013(3) 0.001(2)
C41 0.025(3) 0.017(3) 0.017(3) -0.002(2) 0.013(2) -0.0020(19)
C42 0.020(3) 0.028(3) 0.005(2) -0.0038(19) 0.0009(19) -0.003(2)
N13 0.020(2) 0.051(3) 0.012(2) -0.005(2) 0.004(2) -0.014(2)
N14 0.022(2) 0.032(3) 0.020(3) -0.002(2) 0.009(2) -0.002(2)
O7 0.0259(19) 0.059(3) 0.019(2) -0.0070(18) 0.0133(17) -0.0105(17)
C43 0.014(2) 0.021(3) 0.023(3) 0.008(2) 0.009(2) -0.002(2)
C44 0.018(3) 0.022(3) 0.024(3) 0.004(3) 0.011(3) -0.002(2)
C45 0.020(3) 0.026(3) 0.021(3) -0.003(2) 0.012(3) -0.003(2)
C46 0.017(2) 0.026(3) 0.025(3) -0.003(2) 0.010(2) -0.012(2)
C47 0.012(2) 0.021(3) 0.022(3) 0.002(2) 0.009(2) -0.002(2)
C48 0.014(2) 0.021(3) 0.024(3) -0.001(2) 0.012(2) 0.0000(18)
N15 0.017(2) 0.048(4) 0.020(3) -0.009(2) 0.010(2) -0.007(2)
O8 0.0239(19) 0.049(3) 0.025(2) -0.0039(19) 0.0142(17) -0.0041(18)
N16 0.018(2) 0.023(3) 0.022(3) 0.000(2) 0.006(2) -0.0046(18)
O1W 0.0243(14) 0.043(2) 0.0248(17) -0.0025(16) 0.0121(13) -0.0019(15)
O2W 0.0229(14) 0.042(2) 0.0218(16) -0.0003(16) 0.0089(12) -0.0008(14)
O3W 0.0244(14) 0.035(2) 0.0261(16) 0.0004(16) 0.0142(13) -0.0056(15)
O4W 0.0222(14) 0.054(2) 0.0203(16) -0.0079(16) 0.0094(13) -0.0042(15)
O5W 0.0214(14) 0.041(2) 0.0275(17) 0.0006(17) 0.0106(13) 0.0020(16)
O6W 0.0220(14) 0.042(2) 0.0264(17) -0.0099(17) 0.0083(13) -0.0017(15)
O7W 0.0211(14) 0.053(2) 0.0204(16) 0.0028(16) 0.0084(12) -0.0004(15)
O8W 0.0277(15) 0.034(2) 0.0286(18) -0.0052(16) 0.0137(14) -0.0096(15)

loop_
_atom_type_symbol
_atom_type_description
_atom_type_scat_dispersion_real
_atom_type_scat_dispersion_imag
_atom_type_scat_source
C C 0.0033 0 'International Tables Vol C Tables 4.2.6.8 and 6.1.1.4'
H H 0 0 'International Tables Vol C Tables 4.2.6.8 and 6.1.1.4'
N N 0.0061 0 'International Tables Vol C Tables 4.2.6.8 and 6.1.1.4'
O O 0.0106 0 'International Tables Vol C Tables 4.2.6.8 and 6.1.1.4'

loop_
_geom_angle_atom_site_label_1
_geom_angle_atom_site_label_2
_geom_angle_atom_site_label_3
_geom_angle
C5 C1 C2 116.6(6)
C5 C1 C6 120.8(5)
C2 C1 C6 122.7(5)
C3 C2 C1 118.8(5)
C3 C2 H2 120.6
C1 C2 H2 120.6
N2 C3 C2 123.8(5)
N2 C3 H3 118.1
C2 C3 H3 118.1
N2 C4 C5 122.8(5)
N2 C4 H4 118.6
C5 C4 H4 118.6
C4 C5 C1 120.6(6)
C4 C5 H5 119.7
C1 C5 H5 119.7
O1 C6 N1 121.1(5)
O1 C6 C1 120.7(5)
N1 C6 C1 118.2(5)
C6 N1 H1A 120(3)
C6 N1 H1S 123(3)
H1A N1 H1S 117(5)
C4 N2 C3 117.4(5)
C11 C7 C8 117.6(5)
C11 C7 C12 120.2(5)
C8 C7 C12 122.2(5)
C9 C8 C7 118.3(5)
C9 C8 H8 120.9
C7 C8 H8 120.9
N4 C9 C8 124.7(6)
N4 C9 H9 117.6
C8 C9 H9 117.6
N4 C10 C11 123.3(5)
N4 C10 H10 118.3
C11 C10 H10 118.3
C7 C11 C10 120.6(5)
C7 C11 H11 119.7
C10 C11 H11 119.7
O2 C12 N3 125.3(5)
O2 C12 C7 116.7(4)
N3 C12 C7 118.0(5)
C12 N3 H3S 116(3)
C12 N3 H3A 123(3)
H3S N3 H3A 121(4)
C9 N4 C10 115.4(5)
C17 C13 C14 119.0(5)
C17 C13 C18 118.0(5)
C14 C13 C18 123.0(5)
C13 C14 C15 119.0(5)
C13 C14 H14 120.5
C15 C14 H14 120.5
N6 C15 C14 123.6(6)
N6 C15 H15 118.2
C14 C15 H15 118.2
N6 C16 C17 124.6(5)
N6 C16 H16 117.7
C17 C16 H16 117.7
C13 C17 C16 117.7(5)
C13 C17 H17 121.1
C16 C17 H17 121.1
O3 C18 N5 125.8(5)
O3 C18 C13 118.7(5)
N5 C18 C13 115.5(5)
C18 N5 H5A 120(3)
C18 N5 H5S 113(4)
H5A N5 H5S 126(5)
C16 N6 C15 116.0(5)
C20 C19 C23 118.9(5)
C20 C19 C24 124.5(5)
C23 C19 C24 116.6(5)
C19 C20 C21 119.4(5)
C19 C20 H20 120.3
C21 C20 H20 120.3
N8 C21 C20 122.4(5)
N8 C21 H21 118.8
C20 C21 H21 118.8
N8 C22 C23 125.0(5)
N8 C22 H22 117.5
C23 C22 H22 117.5
C22 C23 C19 116.8(5)
C22 C23 H23 121.6
C19 C23 H23 121.6
O4 C24 N7 120.0(6)
O4 C24 C19 122.3(4)
N7 C24 C19 117.6(5)
C24 N7 H7A 117(4)
C24 N7 H7S 118(3)
H7A N7 H7S 125(5)
C22 N8 C21 117.4(5)
C29 C25 C26 117.6(5)
C29 C25 C30 120.0(5)
C26 C25 C30 122.4(5)
C27 C26 C25 118.2(5)
C27 C26 H26 120.9
C25 C26 H26 120.9
N10 C27 C26 124.8(5)
N10 C27 H27 117.6
C26 C27 H27 117.6
C29 C28 N10 123.3(5)
C29 C28 H28 118.4
N10 C28 H28 118.4
C25 C29 C28 120.5(5)
C25 C29 H29 119.7
C28 C29 H29 119.7
O5 C30 N9 125.8(5)
O5 C30 C25 116.5(5)
N9 C30 C25 117.7(5)
C30 N9 H9A 126(3)
C30 N9 H9S 115(3)
H9A N9 H9S 117(4)
C27 N10 C28 115.5(5)
C35 C31 C32 116.4(5)
C35 C31 C36 120.9(5)
C32 C31 C36 122.7(5)
C33 C32 C31 118.9(5)
C33 C32 H32 120.5
C31 C32 H32 120.5
N12 C33 C32 123.7(5)
N12 C33 H33 118.2
C32 C33 H33 118.2
N12 C34 C35 122.8(5)
N12 C34 H34 118.6
C35 C34 H34 118.6
C34 C35 C31 120.5(6)
C34 C35 H35 119.7
C31 C35 H35 119.7
O6 C36 N11 121.5(6)
O6 C36 C31 120.8(5)
N11 C36 C31 117.6(5)
C36 N11 H11A 123(3)
C36 N11 H11S 121(3)
H11A N11 H11S 114(5)
C33 N12 C34 117.6(5)
C38 C37 C41 119.8(5)
C38 C37 C42 122.5(5)
C41 C37 C42 117.7(5)
C37 C38 C39 118.8(5)
C37 C38 H38 120.6
C39 C38 H38 120.6
N14 C39 C38 123.3(6)
N14 C39 H39 118.4
C38 C39 H39 118.4
N14 C40 C41 124.2(5)
N14 C40 H40 117.9
C41 C40 H40 117.9
C37 C41 C40 117.3(5)
C37 C41 H41 121.3
C40 C41 H41 121.3
O7 C42 N13 125.5(5)
O7 C42 C37 118.5(5)
N13 C42 C37 116.0(5)
C42 N13 H13A 117(3)
C42 N13 H13S 115(4)
H13A N13 H13S 127(5)
C40 N14 C39 116.6(5)
C44 C43 C47 118.8(5)
C44 C43 C48 124.6(4)
C47 C43 C48 116.6(5)
C43 C44 C45 120.0(5)
C43 C44 H44 120
C45 C44 H44 120
N16 C45 C44 121.7(5)
N16 C45 H45 119.2
C44 C45 H45 119.2
N16 C46 C47 124.5(5)
N16 C46 H46 117.7
C47 C46 H46 117.7
C46 C47 C43 117.1(5)
C46 C47 H47 121.5
C43 C47 H47 121.5
O8 C48 N15 119.9(5)
O8 C48 C43 121.8(4)
N15 C48 C43 118.3(5)
C48 N15 H15A 119(3)
C48 N15 H15S 121(3)
H15A N15 H15S 120(4)
C46 N16 C45 117.8(5)
H1W O1W H2W 110.8
H3W O2W H4W 110.9
H5W O3W H6W 110.9
H7W O4W H8W 110.9
H9W O5W H10W 110.8
H11W O6W H12W 110.9
H13W O7W H14W 110.9
H15W O8W H16W 110.8

loop_
_geom_bond_atom_site_label_1
_geom_bond_atom_site_label_2
_geom_bond_distance
C1 C5 1.399(7)
C1 C2 1.409(8)
C1 C6 1.461(8)
C2 C3 1.361(8)
C2 H2 0.95
C3 N2 1.344(7)
C3 H3 0.95
C4 N2 1.340(8)
C4 C5 1.351(8)
C4 H4 0.95
C5 H5 0.95
C6 O1 1.259(7)
C6 N1 1.351(7)
N1 H1A 0.89(6)
N1 H1S 0.96(6)
C7 C11 1.351(7)
C7 C8 1.400(7)
C7 C12 1.544(7)
C8 C9 1.383(8)
C8 H8 0.95
C9 N4 1.320(7)
C9 H9 0.95
C10 N4 1.364(7)
C10 C11 1.365(8)
C10 H10 0.95
C11 H11 0.95
C12 O2 1.225(6)
C12 N3 1.298(6)
N3 H3S 0.90(6)
N3 H3A 1.04(4)
C13 C17 1.365(7)
C13 C14 1.376(8)
C13 C18 1.546(7)
C14 C15 1.399(8)
C14 H14 0.95
C15 N6 1.338(7)
C15 H15 0.95
C16 N6 1.325(8)
C16 C17 1.418(8)
C16 H16 0.95
C17 H17 0.95
C18 O3 1.201(6)
C18 N5 1.314(7)
N5 H5A 1.00(6)
N5 H5S 0.79(6)
C19 C20 1.381(8)
C19 C23 1.410(7)
C19 C24 1.472(8)
C20 C21 1.386(8)
C20 H20 0.95
C21 N8 1.363(6)
C21 H21 0.95
C22 N8 1.312(7)
C22 C23 1.400(8)
C22 H22 0.95
C23 H23 0.95
C24 O4 1.242(7)
C24 N7 1.369(6)
N7 H7A 0.81(5)
N7 H7S 0.94(5)
C25 C29 1.355(8)
C25 C26 1.404(7)
C25 C30 1.548(7)
C26 C27 1.377(8)
C26 H26 0.95
C27 N10 1.323(7)
C27 H27 0.95
C28 C29 1.363(8)
C28 N10 1.364(7)
C28 H28 0.95
C29 H29 0.95
C30 O5 1.223(6)
C30 N9 1.301(7)
N9 H9A 1.01(4)
N9 H9S 0.94(5)
C31 C35 1.402(8)
C31 C32 1.412(8)
C31 C36 1.451(8)
C32 C33 1.367(8)
C32 H32 0.95
C33 N12 1.336(6)
C33 H33 0.95
C34 N12 1.347(7)
C34 C35 1.349(8)
C34 H34 0.95
C35 H35 0.95
C36 O6 1.259(7)
C36 N11 1.360(7)
N11 H11A 0.87(5)
N11 H11S 0.95(5)
C37 C38 1.373(8)
C37 C41 1.376(7)
C37 C42 1.545(7)
C38 C39 1.399(8)
C38 H38 0.95
C39 N14 1.339(7)
C39 H39 0.95
C40 N14 1.336(8)
C40 C41 1.411(8)
C40 H40 0.95
C41 H41 0.95
C42 O7 1.214(6)
C42 N13 1.307(7)
N13 H13A 0.92(6)
N13 H13S 0.80(6)
C43 C44 1.370(8)
C43 C47 1.409(7)
C43 C48 1.470(7)
C44 C45 1.389(8)
C44 H44 0.95
C45 N16 1.364(6)
C45 H45 0.95
C46 N16 1.313(7)
C46 C47 1.398(8)
C46 H46 0.95
C47 H47 0.95
C48 O8 1.254(6)
C48 N15 1.360(6)
N15 H15A 0.80(5)
N15 H15S 0.92(5)
O1W H1W 0.8501
O1W H2W 0.85
O2W H3W 0.85
O2W H4W 0.8501
O3W H5W 0.8498
O3W H6W 0.85
O4W H7W 0.8499
O4W H8W 0.85
O5W H9W 0.8502
O5W H10W 0.8501
O6W H11W 0.8498
O6W H12W 0.8498
O7W H13W 0.8499
O7W H14W 0.85
O8W H15W 0.8501
O8W H16W 0.8504

loop_
_geom_hbond_atom_site_label_D
_geom_hbond_atom_site_label_H
_geom_hbond_atom_site_label_A
_geom_hbond_distance_DH
_geom_hbond_distance_HA
_geom_hbond_distance_DA
_geom_hbond_angle_DHA
_geom_hbond_site_symmetry_A
N1 H1A O8W 0.89(6) 2.12(6) 2.999(7) 167(5) .
N1 H1S O2 0.96(6) 1.92(6) 2.877(6) 173(4) .
N3 H3S O1 0.90(6) 2.05(6) 2.924(6) 166(5) .
N3 H3A O1W 1.04(4) 2.03(4) 3.062(6) 168(4) 2_675
N5 H5A O3W 1.00(6) 2.04(6) 3.008(7) 162(4) .
N5 H5S O4 0.79(6) 2.08(6) 2.866(6) 173(6) .
N7 H7A O7W 0.81(5) 2.23(5) 3.005(6) 161(5) 2_474
N7 H7S O3 0.94(5) 2.00(6) 2.927(7) 171(4) .
N9 H9A O2W 1.01(4) 2.03(5) 2.998(6) 160(4) 2_665
N9 H9S O6 0.94(5) 2.01(5) 2.901(6) 158(4) .
N11 H11A O6W 0.87(5) 2.26(6) 3.121(7) 170(5) .
N11 H11S O5 0.95(5) 1.93(6) 2.868(7) 173(5) .
N13 H13A O4W 0.92(6) 2.22(6) 3.103(7) 159(5) .
N13 H13S O8 0.80(6) 2.08(6) 2.876(6) 173(6) .
N15 H15A O5W 0.80(5) 2.27(4) 3.046(6) 164(4) 2_474
N15 H15S O7 0.92(5) 2.02(5) 2.924(6) 168(4) .
O1W H1W N14 0.85 2.04 2.787(6) 146.9 .
O1W H2W O2W 0.85 1.92 2.760(5) 167.2 1_565
O2W H3W N6 0.85 2.01 2.799(6) 154 .
O2W H4W O8W 0.85 1.94 2.765(4) 162.1 1_444
O3W H5W N10 0.85 2.08 2.850(6) 150.8 .
O3W H6W O4W 0.85 1.99 2.809(5) 161.3 1_545
O4W H7W N4 0.85 2.07 2.799(6) 144.1 .
O4W H8W O5W 0.85 1.96 2.785(4) 162.2 1_454
O5W H9W N12 0.85 2.03 2.829(6) 156.7 .
O5W H10W O7W 0.85 1.96 2.779(5) 160.4 1_545
O6W H11W N8 0.85 2.04 2.810(6) 149.8 .
O6W H12W O1W 0.85 1.96 2.792(3) 165.2 1_656
O7W H13W N2 0.85 2 2.845(6) 169.6 .
O7W H14W O3W 0.85 1.96 2.755(4) 154.5 1_666
O8W H15W N16 0.85 1.99 2.832(6) 169.8 .
O8W H16W O6W 0.85 1.96 2.790(5) 163.9 1_565

loop_
_geom_torsion_atom_site_label_1
_geom_torsion_atom_site_label_2
_geom_torsion_atom_site_label_3
_geom_torsion_atom_site_label_4
_geom_torsion
C5 C1 C2 C3 1.0(8)
C6 C1 C2 C3 -179.5(5)
C1 C2 C3 N2 -0.7(9)
N2 C4 C5 C1 0.8(10)
C2 C1 C5 C4 -1.0(9)
C6 C1 C5 C4 179.4(6)
C5 C1 C6 O1 -28.8(9)
C2 C1 C6 O1 151.7(5)
C5 C1 C6 N1 150.8(5)
C2 C1 C6 N1 -28.7(9)
C5 C4 N2 C3 -0.5(9)
C2 C3 N2 C4 0.5(9)
C11 C7 C8 C9 -1.2(9)
C12 C7 C8 C9 -179.3(5)
C7 C8 C9 N4 1.0(10)
C8 C7 C11 C10 -0.7(9)
C12 C7 C11 C10 177.5(5)
N4 C10 C11 C7 3.0(10)
C11 C7 C12 O2 12.7(8)
C8 C7 C12 O2 -169.2(6)
C11 C7 C12 N3 -167.6(6)
C8 C7 C12 N3 10.4(9)
C8 C9 N4 C10 1.1(9)
C11 C10 N4 C9 -3.1(9)
C17 C13 C14 C15 -0.2(9)
C18 C13 C14 C15 177.9(5)
C13 C14 C15 N6 1.4(10)
C14 C13 C17 C16 -1.3(8)
C18 C13 C17 C16 -179.4(5)
N6 C16 C17 C13 1.9(9)
C17 C13 C18 O3 29.5(8)
C14 C13 C18 O3 -148.6(6)
C17 C13 C18 N5 -149.7(6)
C14 C13 C18 N5 32.2(9)
C17 C16 N6 C15 -0.7(9)
C14 C15 N6 C16 -0.9(9)
C23 C19 C20 C21 -2.2(9)
C24 C19 C20 C21 179.2(5)
C19 C20 C21 N8 0.2(9)
N8 C22 C23 C19 1.1(9)
C20 C19 C23 C22 1.6(8)
C24 C19 C23 C22 -179.7(5)
C20 C19 C24 O4 164.0(6)
C23 C19 C24 O4 -14.6(8)
C20 C19 C24 N7 -17.9(9)
C23 C19 C24 N7 163.4(6)
C23 C22 N8 C21 -3.1(9)
C20 C21 N8 C22 2.4(9)
C29 C25 C26 C27 -1.6(9)
C30 C25 C26 C27 -179.8(5)
C25 C26 C27 N10 1.3(9)
C26 C25 C29 C28 0.2(9)
C30 C25 C29 C28 178.3(5)
N10 C28 C29 C25 1.8(10)
C29 C25 C30 O5 18.6(8)
C26 C25 C30 O5 -163.3(6)
C29 C25 C30 N9 -163.4(6)
C26 C25 C30 N9 14.7(9)
C26 C27 N10 C28 0.5(9)
C29 C28 N10 C27 -2.1(9)
C35 C31 C32 C33 0.8(8)
C36 C31 C32 C33 -179.4(6)
C31 C32 C33 N12 0.3(9)
N12 C34 C35 C31 0.9(10)
C32 C31 C35 C34 -1.4(9)
C36 C31 C35 C34 178.9(6)
C35 C31 C36 O6 -32.8(9)
C32 C31 C36 O6 147.5(5)
C35 C31 C36 N11 147.8(6)
C32 C31 C36 N11 -31.9(8)
C32 C33 N12 C34 -0.8(9)
C35 C34 N12 C33 0.2(9)
C41 C37 C38 C39 0.1(9)
C42 C37 C38 C39 178.1(6)
C37 C38 C39 N14 1.1(10)
C38 C37 C41 C40 -1.7(8)
C42 C37 C41 C40 -179.9(5)
N14 C40 C41 C37 2.5(9)
C38 C37 C42 O7 -147.3(6)
C41 C37 C42 O7 30.9(8)
C38 C37 C42 N13 33.0(8)
C41 C37 C42 N13 -148.8(6)
C41 C40 N14 C39 -1.4(9)
C38 C39 N14 C40 -0.4(9)
C47 C43 C44 C45 -2.3(9)
C48 C43 C44 C45 179.1(5)
C43 C44 C45 N16 1.0(9)
N16 C46 C47 C43 1.0(9)
C44 C43 C47 C46 1.4(8)
C48 C43 C47 C46 -179.9(5)
C44 C43 C48 O8 168.1(6)
C47 C43 C48 O8 -10.6(8)
C44 C43 C48 N15 -14.7(9)
C47 C43 C48 N15 166.7(6)
C47 C46 N16 C45 -2.3(9)
C44 C45 N16 C46 1.3(9)
